data_9009575
loop_
_publ_author_name
'Lin, S. B.'
'Burley, B. J.'

_publ_section_title
;
 The crystal structure of an intermediate scapolite - wernerite
;
_journal_name_full 'Tschermaks Mineralogische und Petrographische Mitteilungen'
_journal_page_first 196
_journal_page_last 215
_journal_paper_doi 10.1007/BF01081031
_journal_volume 21
_journal_year 1974
_chemical_compound_source 'Tsarasaotra, Madagascar'
_chemical_formula_sum 'C0.435 Al4.344 Ca2.088 Cl0.365 K0.232 Na1.656 O25.312 S0.185 Si7.5'
_chemical_name_mineral Meionite
_space_group_IT_number 86
_symmetry_space_group_name_Hall 'P 4n -1n'
_symmetry_space_group_name_H-M 'P 42/n :1'
_cell_angle_alpha 90
_cell_angle_beta 90
_cell_angle_gamma 90
_cell_length_a 12.1164
_cell_length_b 12.1164
_cell_length_c 7.581
_cell_formula_units_Z 2
_cell_volume 1112.945
_database_code_amcsd 0015648
_exptl_crystal_density_diffrn 2.649
_cod_original_sg_symbol_H-M 'P 42/n'
_cod_original_formula_sum 'Ca2.088 Na1.656 K.232 Cl.365 C.435 S.185 Si7.5 Al4.344 O25.312'
_cod_database_code 9009575

loop_
_space_group_symop_operation_xyz
x,y,z
y,-x,-z
1/2-y,1/2+x,1/2+z
1/2+x,1/2+y,1/2-z
-x,-y,z
-y,x,-z
1/2+y,1/2-x,1/2+z
1/2-x,1/2-y,1/2-z

loop_
_atom_site_label
_atom_site_fract_x
_atom_site_fract_y
_atom_site_fract_z
_atom_site_occupancy
_atom_site_U_iso_or_equiv
Ca 0.36030 0.28410 0.51260 0.52200 0.02394
Na 0.36030 0.28410 0.51260 0.41400 0.02394
K 0.36030 0.28410 0.51260 0.05800 0.02394
Cl 0.50000 0.50000 0.50000 0.36500 0.02381
C 0.50000 0.50000 0.50000 0.43500 0.02381
S 0.50000 0.50000 0.50000 0.18500 0.02381
Si1 0.33900 0.40920 0.99780 0.62500 0.00646
Al1 0.33900 0.40920 0.99780 0.36200 0.00646
Si2 0.65930 0.91550 0.79670 0.62500 0.00773
Al2 0.65930 0.91550 0.79670 0.36200 0.00773
Si3 0.41250 0.83630 0.71030 0.62500 0.00722
Al3 0.41250 0.83630 0.71030 0.36200 0.00722
O1 0.45760 0.35030 0.00190 1.00000 0.01305
O2 0.69020 0.87570 0.00880 1.00000 0.01431
O3 0.34980 0.94200 0.79470 1.00000 0.01748
O4 0.54590 0.84720 0.71600 1.00000 0.01583
O5 0.26770 0.36670 0.83070 1.00000 0.01836
O6 0.37030 0.72870 0.82560 1.00000 0.01621
O7 0.39780 0.47930 0.45980 0.16400 0.05864
O8 0.40070 0.48190 0.58710 0.16400 0.05053

loop_
_cod_related_entry_id
_cod_related_entry_database
_cod_related_entry_code
1 AMCSD 0015648
